data_1514989
loop_
_publ_author_name
'Gong, Wei'
'Singidi, Ramakrishna Reddy'
'Gallucci, Judith C.'
'RajanBabu, T. V.'

_publ_section_title
;
 On the stereochemistry of acetylide additions to highly functionalized
 biphenylcarbaldehydes and multi-component cyclization of 1,n-diynes.
 Syntheses of dibenzocyclooctadiene lignans
;
_journal_issue 4
_journal_name_full 'Chemical Science'
_journal_page_first 1221
_journal_paper_doi 10.1039/c2sc00920j
_journal_volume 3
_journal_year 2012
_chemical_compound_source 'synthesis as described'
_chemical_formula_moiety 'C38 H47 B1 O8 Sn1'
_chemical_formula_sum 'C38 H47 B O8 Sn'
_chemical_formula_weight 761.26
_chemical_name_common 'RajanBabu 1793'
_chemical_name_systematic
;
?
;
_space_group_IT_number 2
_symmetry_cell_setting triclinic
_symmetry_Int_Tables_number 2
_symmetry_space_group_name_Hall '-P 1'
_symmetry_space_group_name_H-M 'P -1'
_atom_sites_solution_hydrogens geom
_atom_sites_solution_primary heavy
_atom_sites_solution_secondary difmap
_audit_conform_dict_location ftp://ftp.iucr.org/pub/cif_core.dic
_audit_conform_dict_name cif_core.dic
_audit_conform_dict_version 2.4
_audit_creation_date 2011-06-08T14:10:43-00:00
_audit_creation_method 'WinGX routine CIF_UPDATE'
_cell_angle_alpha 78.148(1)
_cell_angle_beta 75.225(1)
_cell_angle_gamma 70.556(1)
_cell_formula_units_Z 2
_cell_length_a 10.8449(1)
_cell_length_b 13.7385(1)
_cell_length_c 14.5994(1)
_cell_measurement_reflns_used 8966
_cell_measurement_temperature 150(2)
_cell_measurement_theta_max 27.485
_cell_measurement_theta_min 2.037
_cell_measurement_wavelength 0.71073
_cell_volume 1965.93(3)
_computing_cell_refinement 'HKL Scalepack (Otwinowski & Minor 1997)'
_computing_data_collection 'Collect (Nonius BV, 1997-2000)'
_computing_data_reduction 'HKL Denzo and Scalepack (Otwinowski & Minor 1997)'
_computing_molecular_graphics 'Ortep-3 for Windows (Farrugia, 1997)'
_computing_publication_material 'WinGX publication routines (Farrugia, 1999)'
_computing_structure_refinement 'SHELXL-97 (Sheldrick, 2008)'
_computing_structure_solution 'SHELXS-86 (Sheldrick, 1986)'
_diffrn_ambient_temperature 150(2)
_diffrn_detector 'CCD plate'
_diffrn_detector_area_resol_mean 9
_diffrn_measured_fraction_theta_full 0.998
_diffrn_measured_fraction_theta_max 0.998
_diffrn_measurement_device '95mm CCD camera on \k-goniostat'
_diffrn_measurement_device_type 'Nonius KappaCCD'
_diffrn_measurement_method 'phi and omega scans'
_diffrn_orient_matrix_type 'by Nonius Collect from scalepack cell'
_diffrn_orient_matrix_UB_11 0.421657E-1
_diffrn_orient_matrix_UB_12 -0.827281E-1
_diffrn_orient_matrix_UB_13 0.367173E-1
_diffrn_orient_matrix_UB_21 0.573088E-1
_diffrn_orient_matrix_UB_22 0.445648E-1
_diffrn_orient_matrix_UB_23 -0.281777E-1
_diffrn_orient_matrix_UB_31 -0.126557E-1
_diffrn_orient_matrix_UB_32 0.374261E-1
_diffrn_orient_matrix_UB_33 0.595514E-1
_diffrn_radiation_monochromator graphite
_diffrn_radiation_probe x-ray
_diffrn_radiation_type MoK\a
_diffrn_radiation_wavelength 0.71073
_diffrn_reflns_av_R_equivalents 0.032
_diffrn_reflns_limit_h_max 14
_diffrn_reflns_limit_h_min -13
_diffrn_reflns_limit_k_max 17
_diffrn_reflns_limit_k_min -17
_diffrn_reflns_limit_l_max 18
_diffrn_reflns_limit_l_min 0
_diffrn_reflns_number 53507
_diffrn_reflns_theta_full 27.48
_diffrn_reflns_theta_max 27.48
_diffrn_reflns_theta_min 2.25
_diffrn_source 'Enraf Nonius FR590'
_exptl_absorpt_coefficient_mu 0.696
_exptl_absorpt_correction_T_max 0.901
_exptl_absorpt_correction_T_min 0.794
_exptl_absorpt_correction_type multi-scan
_exptl_absorpt_process_details 'HKL Scalepack (Otwinowski & Minor, 1997)'
_exptl_crystal_colour colourless
_exptl_crystal_density_diffrn 1.286
_exptl_crystal_density_method 'not measured'
_exptl_crystal_description 'triangular-shaped chunk'
_exptl_crystal_F_000 788
_exptl_crystal_size_max 0.42
_exptl_crystal_size_mid 0.27
_exptl_crystal_size_min 0.15
_platon_squeeze_details
;
;
_refine_diff_density_max 1.061
_refine_diff_density_min -0.471
_refine_diff_density_rms 0.07
_refine_ls_extinction_method none
_refine_ls_goodness_of_fit_ref 1.14
_refine_ls_hydrogen_treatment constr
_refine_ls_matrix_type full
_refine_ls_number_parameters 460
_refine_ls_number_reflns 8995
_refine_ls_number_restraints 73
_refine_ls_restrained_S_all 1.223
_refine_ls_R_factor_all 0.074
_refine_ls_R_factor_gt 0.0515
_refine_ls_shift/su_max 0.002
_refine_ls_shift/su_mean 0
_refine_ls_structure_factor_coef Fsqd
_refine_ls_weighting_details 'w=1/[\s^2^(Fo^2^)+(0.0950P)^2^+0.3574P] where P=(Fo^2^+2Fc^2^)/3'
_refine_ls_weighting_scheme calc
_refine_ls_wR_factor_gt 0.1566
_refine_ls_wR_factor_ref 0.1676
_reflns_number_gt 6497
_reflns_number_total 8995
_reflns_threshold_expression >2\s(I)
_cod_data_source_file c2sc00920j.txt
_cod_data_source_block RajanBabu1793
_cod_original_sg_symbol_H-M P-1
_cod_database_code 1514989

loop_
_symmetry_equiv_pos_as_xyz
'x, y, z'
'-x, -y, -z'

loop_
_atom_site_label
_atom_site_type_symbol
_atom_site_fract_x
_atom_site_fract_y
_atom_site_fract_z
_atom_site_U_iso_or_equiv
_atom_site_adp_type
_atom_site_occupancy
_atom_site_symmetry_multiplicity
_atom_site_calc_flag
_atom_site_refinement_flags
_atom_site_disorder_assembly
_atom_site_disorder_group
C1 C 0.0113(3) 0.28339(18) 0.65051(18) 0.0322(5) Uani 1 1 d . . .
H1 H 0.0677 0.2754 0.6977 0.039 Uiso 1 1 calc R . .
C2 C 0.0954(3) 0.21973(18) 0.56880(18) 0.0326(5) Uani 1 1 d . A .
C3 C 0.2025(3) 0.12460(19) 0.59532(18) 0.0349(6) Uani 1 1 d . . .
C4 C 0.1586(3) 0.0428(2) 0.6731(2) 0.0387(6) Uani 1 1 d . . .
H4A H 0.072 0.0391 0.6657 0.046 Uiso 1 1 calc R . .
H4B H 0.2251 -0.0262 0.6648 0.046 Uiso 1 1 calc R . .
C5 C 0.1440(3) 0.0668(2) 0.77221(19) 0.0367(6) Uani 1 1 d . . .
C6 C 0.0231(3) 0.1276(2) 0.82125(19) 0.0384(6) Uani 1 1 d . . .
C7 C -0.1000(3) 0.1687(2) 0.78036(19) 0.0389(6) Uani 1 1 d . . .
C8 C -0.1082(3) 0.2445(2) 0.70067(18) 0.0347(6) Uani 1 1 d . . .
C9 C 0.2555(3) 0.0274(2) 0.8152(2) 0.0414(6) Uani 1 1 d . . .
H9 H 0.3365 -0.0157 0.7828 0.05 Uiso 1 1 calc R . .
C10 C 0.2485(3) 0.0509(2) 0.9050(2) 0.0452(7) Uani 1 1 d . . .
C11 C 0.1317(3) 0.1170(2) 0.9510(2) 0.0452(7) Uani 1 1 d . . .
C12 C 0.0189(3) 0.1534(2) 0.91006(19) 0.0416(7) Uani 1 1 d . . .
C13 C 0.4668(4) -0.0621(3) 0.9149(3) 0.0666(10) Uani 1 1 d . . .
H13A H 0.5312 -0.0822 0.9569 0.1 Uiso 1 1 calc R . .
H13B H 0.5062 -0.0328 0.8516 0.1 Uiso 1 1 calc R . .
H13C H 0.4438 -0.1235 0.9093 0.1 Uiso 1 1 calc R . .
C14 C 0.1692(5) 0.2377(3) 1.0224(3) 0.0789(13) Uani 1 1 d . . .
H14A H 0.1661 0.2564 1.0844 0.118 Uiso 1 1 calc R . .
H14B H 0.1091 0.2951 0.988 0.118 Uiso 1 1 calc R . .
H14C H 0.2606 0.2244 0.9848 0.118 Uiso 1 1 calc R . .
C15 C -0.1525(4) 0.1926(3) 1.0492(2) 0.0683(11) Uani 1 1 d . . .
H15A H -0.2336 0.2478 1.0709 0.102 Uiso 1 1 calc R . .
H15B H -0.0877 0.1815 1.0892 0.102 Uiso 1 1 calc R . .
H15C H -0.175 0.1279 1.0543 0.102 Uiso 1 1 calc R . .
C16 C -0.2114(3) 0.1314(2) 0.8254(2) 0.0479(7) Uani 1 1 d . . .
H16 H -0.2076 0.0792 0.8794 0.058 Uiso 1 1 calc R . .
C17 C -0.3235(3) 0.1735(2) 0.7881(2) 0.0468(7) Uani 1 1 d . . .
C18 C -0.5246(4) 0.2110(3) 0.7518(3) 0.0666(10) Uani 1 1 d . . .
H18A H -0.5369 0.1633 0.7148 0.08 Uiso 1 1 calc R . .
H18B H -0.6136 0.2509 0.7844 0.08 Uiso 1 1 calc R . .
C19 C -0.3313(3) 0.2491(2) 0.7092(2) 0.0441(7) Uani 1 1 d . . .
C20 C -0.2256(3) 0.2857(2) 0.6632(2) 0.0378(6) Uani 1 1 d . . .
H20 H -0.231 0.3366 0.6082 0.045 Uiso 1 1 calc R . .
C21 C 0.0578(3) 0.4456(2) 0.60374(18) 0.0362(6) Uani 1 1 d . . .
H21A H 0.028 0.514 0.5651 0.043 Uiso 1 1 calc R . .
H21B H 0.1434 0.4053 0.5671 0.043 Uiso 1 1 calc R . .
C22 C 0.0814(3) 0.46260(19) 0.69540(19) 0.0384(6) Uani 1 1 d . . .
C23 C -0.0202(4) 0.4841(3) 0.7747(2) 0.0648(10) Uani 1 1 d . . .
H23 H -0.1073 0.4831 0.7744 0.078 Uiso 1 1 calc R . .
C24 C 0.0066(5) 0.5071(4) 0.8552(3) 0.0834(13) Uani 1 1 d . . .
H24 H -0.0637 0.5224 0.9092 0.1 Uiso 1 1 calc R . .
C25 C 0.1266(6) 0.5082(3) 0.8583(3) 0.0811(14) Uani 1 1 d . . .
H25 H 0.1415 0.5251 0.9137 0.097 Uiso 1 1 calc R . .
C26 C 0.2282(5) 0.4855(4) 0.7829(3) 0.0833(15) Uani 1 1 d . . .
H26 H 0.3147 0.4854 0.7859 0.1 Uiso 1 1 calc R . .
C27 C 0.2077(4) 0.4621(3) 0.7008(3) 0.0616(10) Uani 1 1 d . . .
H27 H 0.2801 0.4458 0.6482 0.074 Uiso 1 1 calc R . .
C28 C 0.0672(3) 0.2427(2) 0.4813(2) 0.0411(6) Uani 1 1 d . . .
H28A H 0.0246 0.3129 0.4587 0.049 Uiso 0.293(8) 1 calc PR A 1
H28B H -0.0061 0.3031 0.4734 0.049 Uiso 0.369(6) 1 calc PR B 2
H28C H 0.0144 0.3117 0.4645 0.049 Uiso 0.327(9) 1 calc PR C 3
C29 C 0.3320(3) 0.1114(2) 0.55452(19) 0.0410(6) Uani 1 1 d . . .
H29 H 0.3926 0.045 0.5692 0.049 Uiso 1 1 calc R . .
C30 C 0.4259(4) 0.3479(3) 0.4140(3) 0.0760(14) Uani 1 1 d . . .
C31 C 0.5513(4) 0.2616(3) 0.3824(2) 0.0564(9) Uani 1 1 d . . .
C32 C 0.4489(7) 0.4365(4) 0.4493(5) 0.148(4) Uani 1 1 d . . .
H32A H 0.3631 0.4886 0.468 0.222 Uiso 1 1 calc R . .
H32B H 0.5066 0.469 0.398 0.222 Uiso 1 1 calc R . .
H32C H 0.492 0.4087 0.5045 0.222 Uiso 1 1 calc R . .
C33 C 0.3357(6) 0.3879(7) 0.3401(5) 0.225(7) Uani 1 1 d . . .
H33A H 0.2563 0.4433 0.3639 0.337 Uiso 1 1 calc R . .
H33B H 0.3083 0.3306 0.3296 0.337 Uiso 1 1 calc R . .
H33C H 0.3848 0.4154 0.2798 0.337 Uiso 1 1 calc R . .
C34 C 0.6082(4) 0.2633(3) 0.2758(2) 0.0645(10) Uani 1 1 d . . .
H34A H 0.6888 0.2041 0.2648 0.097 Uiso 1 1 calc R . .
H34B H 0.6306 0.3284 0.2501 0.097 Uiso 1 1 calc R . .
H34C H 0.5417 0.2585 0.2437 0.097 Uiso 1 1 calc R . .
C35 C 0.6605(5) 0.2466(4) 0.4377(3) 0.0843(14) Uani 1 1 d . . .
H35A H 0.7393 0.1902 0.4149 0.126 Uiso 1 1 calc R . .
H35B H 0.6273 0.2288 0.506 0.126 Uiso 1 1 calc R . .
H35C H 0.6847 0.3112 0.4273 0.126 Uiso 1 1 calc R . .
B B 0.3919(3) 0.1938(3) 0.4859(2) 0.0410(7) Uani 1 1 d . . .
O1 O 0.3489(2) 0.01411(18) 0.95438(17) 0.0562(6) Uani 1 1 d . . .
O2 O 0.1284(3) 0.14688(18) 1.03684(14) 0.0550(6) Uani 1 1 d . . .
O3 O -0.0962(2) 0.22253(17) 0.95179(14) 0.0511(5) Uani 1 1 d . . .
O4 O -0.4450(2) 0.1526(2) 0.82081(18) 0.0626(7) Uani 1 1 d . . .
O5 O -0.4576(2) 0.28041(19) 0.68941(16) 0.0549(6) Uani 1 1 d . . .
O6 O -0.03933(18) 0.39170(13) 0.61674(12) 0.0336(4) Uani 1 1 d . . .
O7 O 0.3519(3) 0.29569(16) 0.49543(17) 0.0638(7) Uani 1 1 d . . .
O8 O 0.5039(2) 0.16910(16) 0.41517(15) 0.0519(6) Uani 1 1 d . . .
C36 C -0.0035(5) 0.1847(3) 0.2867(3) 0.0728(11) Uani 1 1 d D . .
H361 H -0.0966 0.2165 0.3164 0.109 Uiso 0.293(8) 1 calc PR A 1
H362 H 0.0019 0.1268 0.2547 0.109 Uiso 0.293(8) 1 calc PR A 1
H363 H 0.0299 0.2368 0.2396 0.109 Uiso 0.293(8) 1 calc PR A 1
H364 H -0.0493 0.2592 0.2736 0.109 Uiso 0.369(6) 1 calc PR B 2
H365 H -0.066 0.1499 0.33 0.109 Uiso 0.369(6) 1 calc PR B 2
H366 H 0.0296 0.1544 0.2266 0.109 Uiso 0.369(6) 1 calc PR B 2
H367 H -0.0138 0.2578 0.26 0.109 Uiso 0.327(9) 1 calc PR C 3
H368 H -0.0899 0.1772 0.3233 0.109 Uiso 0.327(9) 1 calc PR C 3
H369 H 0.0286 0.1417 0.2345 0.109 Uiso 0.327(9) 1 calc PR C 3
Sn1A Sn 0.1147(6) 0.1278(5) 0.3938(5) 0.0444(11) Uani 0.293(8) 1 d PD A 1
C37A C 0.0546(16) -0.0055(11) 0.4692(10) 0.082(5) Uiso 0.293(8) 1 d PD A 1
H371 H -0.0393 0.017 0.5017 0.123 Uiso 0.293(8) 1 calc PR A 1
H372 H 0.1102 -0.0417 0.5165 0.123 Uiso 0.293(8) 1 calc PR A 1
H373 H 0.0652 -0.0528 0.4239 0.123 Uiso 0.293(8) 1 calc PR A 1
C38A C 0.3130(12) 0.0623(18) 0.3247(15) 0.143(10) Uiso 0.293(8) 1 d PD A 1
H381 H 0.3157 0.0109 0.2859 0.214 Uiso 0.293(8) 1 calc PR A 1
H382 H 0.3683 0.0281 0.3726 0.214 Uiso 0.293(8) 1 calc PR A 1
H383 H 0.3474 0.1173 0.2833 0.214 Uiso 0.293(8) 1 calc PR A 1
Sn1B Sn 0.1620(3) 0.1640(2) 0.35220(17) 0.0385(5) Uani 0.369(6) 1 d PD A 2
C37B C 0.2678(12) 0.0065(8) 0.3769(9) 0.087(4) Uiso 0.369(6) 1 d PD A 2
H374 H 0.2149 -0.0284 0.4298 0.13 Uiso 0.369(6) 1 calc PR B 2
H375 H 0.3527 -0.0002 0.3932 0.13 Uiso 0.369(6) 1 calc PR B 2
H376 H 0.2853 -0.0259 0.3191 0.13 Uiso 0.369(6) 1 calc PR B 2
C38B C 0.2923(10) 0.2266(8) 0.2369(7) 0.068(3) Uiso 0.369(6) 1 d PD A 2
H384 H 0.2503 0.3013 0.2209 0.102 Uiso 0.369(6) 1 calc PR B 2
H385 H 0.3097 0.1913 0.181 0.102 Uiso 0.369(6) 1 calc PR B 2
H386 H 0.3768 0.2158 0.256 0.102 Uiso 0.369(6) 1 calc PR B 2
Sn1C Sn 0.1303(5) 0.1376(4) 0.3739(4) 0.0415(10) Uani 0.327(9) 1 d PD A 3
C37C C 0.1637(12) -0.0183(7) 0.4327(8) 0.065(4) Uiso 0.327(9) 1 d PD A 3
H377 H 0.229 -0.0368 0.4737 0.097 Uiso 0.327(9) 1 calc PR C 3
H378 H 0.198 -0.0622 0.3812 0.097 Uiso 0.327(9) 1 calc PR C 3
H379 H 0.0796 -0.0292 0.4707 0.097 Uiso 0.327(9) 1 calc PR C 3
C38C C 0.3150(10) 0.1364(11) 0.2710(9) 0.080(4) Uiso 0.327(9) 1 d PD A 3
H387 H 0.3891 0.1155 0.3047 0.121 Uiso 0.327(9) 1 calc PR C 3
H388 H 0.3075 0.2063 0.2357 0.121 Uiso 0.327(9) 1 calc PR C 3
H389 H 0.3317 0.087 0.2263 0.121 Uiso 0.327(9) 1 calc PR C 3

loop_
_atom_site_aniso_label
_atom_site_aniso_U_11
_atom_site_aniso_U_22
_atom_site_aniso_U_33
_atom_site_aniso_U_23
_atom_site_aniso_U_13
_atom_site_aniso_U_12
C1 0.0377(14) 0.0265(12) 0.0318(12) 0.0035(10) -0.0121(11) -0.0092(10)
C2 0.0373(14) 0.0257(11) 0.0358(13) 0.0001(10) -0.0113(11) -0.0104(10)
C3 0.0452(16) 0.0283(12) 0.0323(13) -0.0047(10) -0.0142(11) -0.0073(11)
C4 0.0462(16) 0.0276(12) 0.0441(15) 0.0007(11) -0.0174(12) -0.0106(12)
C5 0.0451(16) 0.0297(12) 0.0378(14) 0.0098(11) -0.0172(12) -0.0164(12)
C6 0.0453(16) 0.0351(13) 0.0361(14) 0.0105(11) -0.0149(12) -0.0179(12)
C7 0.0427(16) 0.0380(14) 0.0371(14) 0.0029(11) -0.0118(12) -0.0151(12)
C8 0.0375(14) 0.0318(12) 0.0353(13) -0.0003(10) -0.0108(11) -0.0107(11)
C9 0.0466(17) 0.0337(13) 0.0443(15) 0.0074(12) -0.0170(13) -0.0137(12)
C10 0.0541(19) 0.0381(14) 0.0492(16) 0.0135(13) -0.0287(14) -0.0188(14)
C11 0.062(2) 0.0428(15) 0.0344(14) 0.0091(12) -0.0198(13) -0.0213(15)
C12 0.0486(17) 0.0388(14) 0.0344(14) 0.0087(11) -0.0104(12) -0.0159(13)
C13 0.066(2) 0.0520(19) 0.087(3) -0.0096(18) -0.046(2) -0.0020(17)
C14 0.120(4) 0.071(3) 0.063(2) -0.011(2) -0.031(2) -0.042(3)
C15 0.067(2) 0.084(3) 0.0417(18) 0.0069(18) 0.0007(16) -0.025(2)
C16 0.0488(18) 0.0467(16) 0.0486(17) 0.0095(14) -0.0123(14) -0.0220(14)
C17 0.0463(18) 0.0490(17) 0.0495(17) 0.0011(14) -0.0119(13) -0.0226(14)
C18 0.049(2) 0.075(2) 0.080(3) 0.006(2) -0.0211(18) -0.0270(19)
C19 0.0374(16) 0.0467(16) 0.0496(16) -0.0055(13) -0.0155(13) -0.0097(13)
C20 0.0383(15) 0.0367(13) 0.0384(14) -0.0003(11) -0.0129(12) -0.0099(12)
C21 0.0483(16) 0.0297(12) 0.0311(13) -0.0033(10) -0.0079(11) -0.0129(12)
C22 0.0558(18) 0.0244(12) 0.0349(13) -0.0024(10) -0.0148(12) -0.0082(12)
C23 0.052(2) 0.089(3) 0.0449(18) -0.0227(17) -0.0082(15) -0.0031(19)
C24 0.100(4) 0.090(3) 0.048(2) -0.031(2) -0.014(2) 0.000(3)
C25 0.147(5) 0.069(2) 0.053(2) -0.0005(19) -0.052(3) -0.046(3)
C26 0.112(4) 0.105(3) 0.067(3) 0.017(2) -0.048(3) -0.070(3)
C27 0.066(2) 0.082(2) 0.0474(18) 0.0053(17) -0.0155(16) -0.040(2)
C28 0.0486(17) 0.0310(13) 0.0430(15) -0.0060(11) -0.0202(13) -0.0022(12)
C29 0.0474(17) 0.0331(13) 0.0368(14) -0.0022(11) -0.0127(12) -0.0026(12)
C30 0.078(3) 0.0460(18) 0.065(2) 0.0042(17) 0.031(2) -0.0087(18)
C31 0.062(2) 0.0532(18) 0.0408(16) 0.0006(14) 0.0007(15) -0.0117(16)
C32 0.173(6) 0.057(3) 0.154(5) -0.031(3) 0.104(5) -0.049(3)
C33 0.065(3) 0.256(9) 0.159(6) 0.156(7) 0.032(4) 0.054(5)
C34 0.061(2) 0.069(2) 0.0407(17) 0.0008(16) 0.0063(15) -0.0062(18)
C35 0.099(3) 0.117(4) 0.055(2) -0.006(2) -0.007(2) -0.065(3)
B 0.0426(18) 0.0406(16) 0.0320(15) -0.0031(13) -0.0078(13) -0.0034(14)
O1 0.0614(15) 0.0527(12) 0.0604(13) 0.0008(11) -0.0381(11) -0.0102(11)
O2 0.0774(16) 0.0556(13) 0.0378(11) 0.0038(10) -0.0259(11) -0.0225(12)
O3 0.0569(14) 0.0552(12) 0.0320(10) 0.0043(9) -0.0077(9) -0.0119(11)
O4 0.0466(14) 0.0767(16) 0.0679(15) 0.0118(13) -0.0127(11) -0.0346(13)
O5 0.0381(12) 0.0674(14) 0.0598(13) 0.0023(11) -0.0180(10) -0.0169(11)
O6 0.0398(10) 0.0252(8) 0.0355(9) 0.0006(7) -0.0135(8) -0.0075(8)
O7 0.0690(16) 0.0377(11) 0.0598(14) -0.0071(10) 0.0255(12) -0.0120(11)
O8 0.0548(13) 0.0413(11) 0.0449(11) -0.0030(9) -0.0003(10) -0.0040(10)
C36 0.100(3) 0.075(2) 0.053(2) -0.0074(18) -0.036(2) -0.023(2)
Sn1A 0.0383(11) 0.0519(13) 0.046(2) -0.0223(14) -0.0082(14) -0.0080(10)
Sn1B 0.0453(9) 0.0380(7) 0.0293(6) -0.0094(5) -0.0134(6) -0.0013(4)
Sn1C 0.0450(17) 0.0559(14) 0.033(2) -0.0128(14) -0.0083(15) -0.0226(11)

loop_
_atom_type_symbol
_atom_type_description
_atom_type_scat_dispersion_real
_atom_type_scat_dispersion_imag
_atom_type_scat_source
C C 0.0033 0.0016 'International Tables Vol C Tables 4.2.6.8 and 6.1.1.4'
H H 0 0 'International Tables Vol C Tables 4.2.6.8 and 6.1.1.4'
B B 0.0013 0.0007 'International Tables Vol C Tables 4.2.6.8 and 6.1.1.4'
O O 0.0106 0.006 'International Tables Vol C Tables 4.2.6.8 and 6.1.1.4'
Sn Sn -0.6537 1.4246 'International Tables Vol C Tables 4.2.6.8 and 6.1.1.4'

loop_
_geom_angle_atom_site_label_1
_geom_angle_atom_site_label_2
_geom_angle_atom_site_label_3
_geom_angle
O6 C1 C8 107.4(2)
O6 C1 C2 112.04(19)
C8 C1 C2 110.2(2)
O6 C1 H1 109
C8 C1 H1 109
C2 C1 H1 109
C28 C2 C3 121.7(2)
C28 C2 C1 122.4(2)
C3 C2 C1 115.7(2)
C29 C3 C2 122.1(2)
C29 C3 C4 121.2(2)
C2 C3 C4 116.7(2)
C5 C4 C3 112.3(2)
C5 C4 H4A 109.1
C3 C4 H4A 109.1
C5 C4 H4B 109.1
C3 C4 H4B 109.1
H4A C4 H4B 107.9
C9 C5 C6 119.8(3)
C9 C5 C4 118.4(3)
C6 C5 C4 121.8(2)
C12 C6 C5 118.9(3)
C12 C6 C7 118.8(3)
C5 C6 C7 122.2(3)
C8 C7 C16 119.9(3)
C8 C7 C6 121.0(2)
C16 C7 C6 119.0(2)
C7 C8 C20 121.3(2)
C7 C8 C1 120.4(2)
C20 C8 C1 118.3(2)
C10 C9 C5 120.4(3)
C10 C9 H9 119.8
C5 C9 H9 119.8
O1 C10 C11 114.9(3)
O1 C10 C9 125.2(3)
C11 C10 C9 119.9(3)
O2 C11 C10 119.8(3)
O2 C11 C12 120.5(3)
C10 C11 C12 119.8(3)
O3 C12 C11 121.0(3)
O3 C12 C6 117.9(3)
C11 C12 C6 120.9(3)
O1 C13 H13A 109.5
O1 C13 H13B 109.5
H13A C13 H13B 109.5
O1 C13 H13C 109.5
H13A C13 H13C 109.5
H13B C13 H13C 109.5
O2 C14 H14A 109.5
O2 C14 H14B 109.5
H14A C14 H14B 109.5
O2 C14 H14C 109.5
H14A C14 H14C 109.5
H14B C14 H14C 109.5
O3 C15 H15A 109.5
O3 C15 H15B 109.5
H15A C15 H15B 109.5
O3 C15 H15C 109.5
H15A C15 H15C 109.5
H15B C15 H15C 109.5
C17 C16 C7 117.3(2)
C17 C16 H16 121.3
C7 C16 H16 121.3
C16 C17 C19 122.5(3)
C16 C17 O4 128.1(3)
C19 C17 O4 109.4(3)
O5 C18 O4 108.3(3)
O5 C18 H18A 110
O4 C18 H18A 110
O5 C18 H18B 110
O4 C18 H18B 110
H18A C18 H18B 108.4
C20 C19 O5 128.0(3)
C20 C19 C17 121.8(3)
O5 C19 C17 110.1(2)
C19 C20 C8 117.1(2)
C19 C20 H20 121.4
C8 C20 H20 121.4
O6 C21 C22 114.0(2)
O6 C21 H21A 108.7
C22 C21 H21A 108.7
O6 C21 H21B 108.7
C22 C21 H21B 108.7
H21A C21 H21B 107.6
C23 C22 C27 117.9(3)
C23 C22 C21 122.3(3)
C27 C22 C21 119.7(3)
C22 C23 C24 119.3(4)
C22 C23 H23 120.3
C24 C23 H23 120.3
C25 C24 C23 122.0(4)
C25 C24 H24 119
C23 C24 H24 119
C24 C25 C26 120.0(4)
C24 C25 H25 120
C26 C25 H25 120
C25 C26 C27 120.7(4)
C25 C26 H26 119.7
C27 C26 H26 119.7
C22 C27 C26 120.1(4)
C22 C27 H27 119.9
C26 C27 H27 119.9
C2 C28 Sn1A 121.4(3)
C2 C28 Sn1C 126.5(2)
C2 C28 Sn1B 131.0(2)
C2 C28 H28A 119.3
Sn1A C28 H28A 119.3
C2 C28 H28B 114.5
Sn1B C28 H28B 114.5
C2 C28 H28C 116.8
Sn1C C28 H28C 116.8
C3 C29 B 126.4(3)
C3 C29 H29 116.8
B C29 H29 116.8
O7 C30 C31 103.4(2)
O7 C30 C32 107.1(3)
C31 C30 C32 115.0(4)
O7 C30 C33 105.2(4)
C31 C30 C33 112.7(5)
C32 C30 C33 112.3(5)
O8 C31 C30 101.5(3)
O8 C31 C34 107.4(3)
C30 C31 C34 117.4(3)
O8 C31 C35 105.9(3)
C30 C31 C35 112.4(4)
C34 C31 C35 111.0(3)
C30 C32 H32A 109.5
C30 C32 H32B 109.5
H32A C32 H32B 109.5
C30 C32 H32C 109.5
H32A C32 H32C 109.5
H32B C32 H32C 109.5
C30 C33 H33A 109.5
C30 C33 H33B 109.5
H33A C33 H33B 109.5
C30 C33 H33C 109.5
H33A C33 H33C 109.5
H33B C33 H33C 109.5
C31 C34 H34A 109.5
C31 C34 H34B 109.5
H34A C34 H34B 109.5
C31 C34 H34C 109.5
H34A C34 H34C 109.5
H34B C34 H34C 109.5
C31 C35 H35A 109.5
C31 C35 H35B 109.5
H35A C35 H35B 109.5
C31 C35 H35C 109.5
H35A C35 H35C 109.5
H35B C35 H35C 109.5
O7 B O8 111.6(3)
O7 B C29 124.5(3)
O8 B C29 123.4(3)
C10 O1 C13 117.4(3)
C11 O2 C14 111.7(2)
C12 O3 C15 117.0(3)
C17 O4 C18 105.5(2)
C19 O5 C18 105.5(2)
C21 O6 C1 111.9(2)
B O7 C30 107.8(2)
B O8 C31 107.9(2)
Sn1A C36 H361 109.5
Sn1A C36 H362 109.5
H361 C36 H362 109.5
Sn1A C36 H363 109.5
H361 C36 H363 109.5
H362 C36 H363 109.5
Sn1B C36 H364 109.5
Sn1B C36 H365 109.5
H364 C36 H365 109.5
Sn1B C36 H366 109.5
H364 C36 H366 109.5
H365 C36 H366 109.5
Sn1C C36 H367 109.5
Sn1C C36 H368 109.5
H367 C36 H368 109.5
Sn1C C36 H369 109.5
H367 C36 H369 109.5
H368 C36 H369 109.5
C28 Sn1A C38A 121.1(8)
C28 Sn1A C36 108.7(3)
C38A Sn1A C36 107.4(6)
C28 Sn1A C37A 111.8(6)
C38A Sn1A C37A 103.2(7)
C36 Sn1A C37A 103.1(5)
Sn1A C37A H371 109.5
Sn1A C37A H372 109.5
H371 C37A H372 109.5
Sn1A C37A H373 109.5
H371 C37A H373 109.5
H372 C37A H373 109.5
Sn1A C38A H381 109.5
Sn1A C38A H382 109.5
H381 C38A H382 109.5
Sn1A C38A H383 109.5
H381 C38A H383 109.5
H382 C38A H383 109.5
C37B Sn1B C38B 104.1(4)
C37B Sn1B C36 111.0(4)
C38B Sn1B C36 101.3(3)
C37B Sn1B C28 115.5(4)
C38B Sn1B C28 120.5(4)
C36 Sn1B C28 103.46(18)
Sn1B C37B H374 109.5
Sn1B C37B H375 109.5
H374 C37B H375 109.5
Sn1B C37B H376 109.5
H374 C37B H376 109.5
H375 C37B H376 109.5
Sn1B C38B H384 109.5
Sn1B C38B H385 109.5
H384 C38B H385 109.5
Sn1B C38B H386 109.5
H384 C38B H386 109.5
H385 C38B H386 109.5
C36 Sn1C C37C 112.9(4)
C36 Sn1C C38C 101.2(4)
C37C Sn1C C38C 102.8(5)
C36 Sn1C C28 109.1(3)
C37C Sn1C C28 113.0(4)
C38C Sn1C C28 117.3(5)
Sn1C C37C H377 109.5
Sn1C C37C H378 109.5
H377 C37C H378 109.5
Sn1C C37C H379 109.5
H377 C37C H379 109.5
H378 C37C H379 109.5
Sn1C C38C H387 109.5
Sn1C C38C H388 109.5
H387 C38C H388 109.5
Sn1C C38C H389 109.5
H387 C38C H389 109.5
H388 C38C H389 109.5

loop_
_geom_bond_atom_site_label_1
_geom_bond_atom_site_label_2
_geom_bond_distance
C1 O6 1.432(3)
C1 C8 1.522(4)
C1 C2 1.537(4)
C1 H1 1
C2 C28 1.339(4)
C2 C3 1.489(4)
C3 C29 1.344(4)
C3 C4 1.528(4)
C4 C5 1.508(4)
C4 H4A 0.99
C4 H4B 0.99
C5 C9 1.400(4)
C5 C6 1.403(4)
C6 C12 1.399(4)
C6 C7 1.491(4)
C7 C8 1.392(4)
C7 C16 1.422(4)
C8 C20 1.410(4)
C9 C10 1.392(4)
C9 H9 0.95
C10 O1 1.358(3)
C10 C11 1.389(5)
C11 O2 1.385(4)
C11 C12 1.395(4)
C12 O3 1.375(4)
C13 O1 1.430(5)
C13 H13A 0.98
C13 H13B 0.98
C13 H13C 0.98
C14 O2 1.417(4)
C14 H14A 0.98
C14 H14B 0.98
C14 H14C 0.98
C15 O3 1.432(4)
C15 H15A 0.98
C15 H15B 0.98
C15 H15C 0.98
C16 C17 1.360(4)
C16 H16 0.95
C17 C19 1.383(4)
C17 O4 1.386(4)
C18 O5 1.426(4)
C18 O4 1.433(4)
C18 H18A 0.99
C18 H18B 0.99
C19 C20 1.368(4)
C19 O5 1.380(4)
C20 H20 0.95
C21 O6 1.432(3)
C21 C22 1.502(4)
C21 H21A 0.99
C21 H21B 0.99
C22 C23 1.383(5)
C22 C27 1.390(5)
C23 C24 1.398(6)
C23 H23 0.95
C24 C25 1.320(7)
C24 H24 0.95
C25 C26 1.348(7)
C25 H25 0.95
C26 C27 1.390(6)
C26 H26 0.95
C27 H27 0.95
C28 Sn1A 2.084(7)
C28 Sn1C 2.176(6)
C28 Sn1B 2.211(3)
C28 H28A 0.95
C28 H28B 0.95
C28 H28C 0.95
C29 B 1.549(4)
C29 H29 0.95
C30 O7 1.455(4)
C30 C31 1.516(5)
C30 C32 1.529(8)
C30 C33 1.536(10)
C31 O8 1.472(4)
C31 C34 1.520(5)
C31 C35 1.533(6)
C32 H32A 0.98
C32 H32B 0.98
C32 H32C 0.98
C33 H33A 0.98
C33 H33B 0.98
C33 H33C 0.98
C34 H34A 0.98
C34 H34B 0.98
C34 H34C 0.98
C35 H35A 0.98
C35 H35B 0.98
C35 H35C 0.98
B O7 1.346(4)
B O8 1.374(4)
C36 Sn1C 2.031(6)
C36 Sn1A 2.134(7)
C36 Sn1B 2.155(5)
C36 H361 0.98
C36 H362 0.98
C36 H363 0.98
C36 H364 0.98
C36 H365 0.98
C36 H366 0.98
C36 H367 0.98
C36 H368 0.98
C36 H369 0.98
Sn1A C38A 2.105(13)
Sn1A C37A 2.143(11)
C37A H371 0.98
C37A H372 0.98
C37A H373 0.98
C38A H381 0.98
C38A H382 0.98
C38A H383 0.98
Sn1B C37B 2.090(10)
Sn1B C38B 2.138(9)
C37B H374 0.98
C37B H375 0.98
C37B H376 0.98
C38B H384 0.98
C38B H385 0.98
C38B H386 0.98
Sn1C C37C 2.084(9)
Sn1C C38C 2.173(10)
C37C H377 0.98
C37C H378 0.98
C37C H379 0.98
C38C H387 0.98
C38C H388 0.98
C38C H389 0.98

loop_
_geom_torsion_atom_site_label_1
_geom_torsion_atom_site_label_2
_geom_torsion_atom_site_label_3
_geom_torsion_atom_site_label_4
_geom_torsion
O6 C1 C2 C28 -34.5(3)
C8 C1 C2 C28 85.0(3)
O6 C1 C2 C3 151.2(2)
C8 C1 C2 C3 -89.3(3)
C28 C2 C3 C29 65.4(4)
C1 C2 C3 C29 -120.3(3)
C28 C2 C3 C4 -115.7(3)
C1 C2 C3 C4 58.6(3)
C29 C3 C4 C5 94.8(3)
C2 C3 C4 C5 -84.1(3)
C3 C4 C5 C9 -89.8(3)
C3 C4 C5 C6 89.7(3)
C9 C5 C6 C12 4.2(3)
C4 C5 C6 C12 -175.3(2)
C9 C5 C6 C7 -178.0(2)
C4 C5 C6 C7 2.5(4)
C12 C6 C7 C8 110.0(3)
C5 C6 C7 C8 -67.8(4)
C12 C6 C7 C16 -68.4(4)
C5 C6 C7 C16 113.8(3)
C16 C7 C8 C20 0.1(4)
C6 C7 C8 C20 -178.3(3)
C16 C7 C8 C1 -178.7(3)
C6 C7 C8 C1 2.9(4)
O6 C1 C8 C7 -145.2(3)
C2 C1 C8 C7 92.5(3)
O6 C1 C8 C20 36.0(3)
C2 C1 C8 C20 -86.3(3)
C6 C5 C9 C10 -2.1(4)
C4 C5 C9 C10 177.4(2)
C5 C9 C10 O1 177.6(2)
C5 C9 C10 C11 -2.4(4)
O1 C10 C11 O2 5.1(4)
C9 C10 C11 O2 -174.9(2)
O1 C10 C11 C12 -175.4(2)
C9 C10 C11 C12 4.7(4)
O2 C11 C12 O3 2.4(4)
C10 C11 C12 O3 -177.1(2)
O2 C11 C12 C6 177.0(2)
C10 C11 C12 C6 -2.5(4)
C5 C6 C12 O3 172.8(2)
C7 C6 C12 O3 -5.1(3)
C5 C6 C12 C11 -1.9(4)
C7 C6 C12 C11 -179.8(2)
C8 C7 C16 C17 -0.7(5)
C6 C7 C16 C17 177.7(3)
C7 C16 C17 C19 0.4(5)
C7 C16 C17 O4 -177.8(3)
C16 C17 C19 C20 0.6(5)
O4 C17 C19 C20 179.1(3)
C16 C17 C19 O5 -177.6(3)
O4 C17 C19 O5 0.9(4)
O5 C19 C20 C8 176.6(3)
C17 C19 C20 C8 -1.2(5)
C7 C8 C20 C19 0.9(4)
C1 C8 C20 C19 179.7(3)
O6 C21 C22 C23 -36.3(4)
O6 C21 C22 C27 146.9(3)
C27 C22 C23 C24 1.8(5)
C21 C22 C23 C24 -175.0(3)
C22 C23 C24 C25 -0.6(7)
C23 C24 C25 C26 -0.8(7)
C24 C25 C26 C27 0.9(7)
C23 C22 C27 C26 -1.7(5)
C21 C22 C27 C26 175.2(3)
C25 C26 C27 C22 0.4(6)
C3 C2 C28 Sn1A 23.2(4)
C1 C2 C28 Sn1A -150.8(3)
C3 C2 C28 Sn1C 15.2(4)
C1 C2 C28 Sn1C -158.8(3)
C3 C2 C28 Sn1B -3.2(4)
C1 C2 C28 Sn1B -177.2(2)
C2 C3 C29 B 7.9(4)
C4 C3 C29 B -170.9(3)
O7 C30 C31 O8 27.1(4)
C32 C30 C31 O8 143.4(4)
C33 C30 C31 O8 -86.1(4)
O7 C30 C31 C34 143.7(4)
C32 C30 C31 C34 -99.9(5)
C33 C30 C31 C34 30.6(6)
O7 C30 C31 C35 -85.7(4)
C32 C30 C31 C35 30.7(5)
C33 C30 C31 C35 161.2(4)
C3 C29 B O7 38.9(5)
C3 C29 B O8 -149.8(3)
C11 C10 O1 C13 174.1(3)
C9 C10 O1 C13 -6.0(4)
C10 C11 O2 C14 88.4(4)
C12 C11 O2 C14 -91.1(4)
C11 C12 O3 C15 -55.5(4)
C6 C12 O3 C15 129.8(3)
C16 C17 O4 C18 -175.4(4)
C19 C17 O4 C18 6.2(4)
O5 C18 O4 C17 -10.9(4)
C20 C19 O5 C18 174.4(4)
C17 C19 O5 C18 -7.6(4)
O4 C18 O5 C19 11.4(4)
C22 C21 O6 C1 -73.2(3)
C8 C1 O6 C21 156.5(2)
C2 C1 O6 C21 -82.3(2)
O8 B O7 C30 11.5(4)
C29 B O7 C30 -176.4(3)
C31 C30 O7 B -24.4(5)
C32 C30 O7 B -146.3(4)
C33 C30 O7 B 94.0(5)
O7 B O8 C31 7.1(4)
C29 B O8 C31 -165.1(3)
C30 C31 O8 B -21.4(4)
C34 C31 O8 B -145.1(3)
C35 C31 O8 B 96.2(3)
C2 C28 Sn1A C38A -74.6(8)
Sn1C C28 Sn1A C38A 54.8(19)
Sn1B C28 Sn1A C38A 47.1(7)
C2 C28 Sn1A C36 160.4(3)
Sn1C C28 Sn1A C36 -70.1(18)
Sn1B C28 Sn1A C36 -77.8(5)
C2 C28 Sn1A C37A 47.3(6)
Sn1C C28 Sn1A C37A 177(2)
Sn1B C28 Sn1A C37A 169.0(8)
Sn1C C36 Sn1A C28 96(2)
Sn1B C36 Sn1A C28 82.7(5)
Sn1C C36 Sn1A C38A -36.6(19)
Sn1B C36 Sn1A C38A -49.9(8)
Sn1C C36 Sn1A C37A -145(2)
Sn1B C36 Sn1A C37A -158.5(7)
Sn1C C36 Sn1B C37B 51.6(7)
Sn1A C36 Sn1B C37B 58.9(6)
Sn1C C36 Sn1B C38B 161.6(6)
Sn1A C36 Sn1B C38B 169.0(6)
Sn1C C36 Sn1B C28 -72.9(5)
Sn1A C36 Sn1B C28 -65.5(5)
C2 C28 Sn1B C37B 23.1(6)
Sn1A C28 Sn1B C37B -51.0(6)
Sn1C C28 Sn1B C37B -55.3(6)
C2 C28 Sn1B C38B -103.4(4)
Sn1A C28 Sn1B C38B -177.5(6)
Sn1C C28 Sn1B C38B 178.2(6)
C2 C28 Sn1B C36 144.6(3)
Sn1A C28 Sn1B C36 70.5(5)
Sn1C C28 Sn1B C36 66.2(5)
Sn1A C36 Sn1C C37C 54.0(19)
Sn1B C36 Sn1C C37C -146.2(7)
Sn1A C36 Sn1C C38C 163(2)
Sn1B C36 Sn1C C38C -37.0(5)
Sn1A C36 Sn1C C28 -72.5(19)
Sn1B C36 Sn1C C28 87.3(6)
C2 C28 Sn1C C36 153.4(3)
Sn1A C28 Sn1C C36 98(2)
Sn1B C28 Sn1C C36 -93.4(6)
C2 C28 Sn1C C37C 26.9(5)
Sn1A C28 Sn1C C37C -28.1(18)
Sn1B C28 Sn1C C37C 140.1(7)
C2 C28 Sn1C C38C -92.5(5)
Sn1A C28 Sn1C C38C -147(2)
Sn1B C28 Sn1C C38C 20.7(5)

loop_
_platon_squeeze_void_nr
_platon_squeeze_void_average_x
_platon_squeeze_void_average_y
_platon_squeeze_void_average_z
_platon_squeeze_void_volume
_platon_squeeze_void_count_electrons
_platon_squeeze_void_content
1 0.500 0.500 0.000 206 28 ' '
